data_2231049
loop_
_publ_author_name
'Ghouili, Afef'
'Ben Hassen, Rached'

_publ_section_title
;
 4-Hydroxy-3-[(<i>E</i>)-3-phenylprop-2-enoyl]-2<i>H</i>-chromen-2-one
;
_journal_coeditor_code CV5125
_journal_issue 8
_journal_name_full 'Acta Crystallographica Section E'
_journal_page_first o2209
_journal_paper_doi 10.1107/S1600536811029801
_journal_volume 67
_journal_year 2011
_chemical_formula_iupac 'C18 H12 O4'
_chemical_formula_moiety 'C18 H12 O4'
_chemical_formula_sum 'C18 H12 O4'
_chemical_formula_weight 292.28
_chemical_melting_point 489
_chemical_name_common phenyl-4-hydroxycoumarinchalcone
_chemical_name_systematic
;
4-Hydroxy-3-[(<i>E</i>)-3-phenylprop-2-enoyl]-2<i>H</i>-chromen-2-one
;
_space_group_IT_number 14
_symmetry_cell_setting monoclinic
_symmetry_space_group_name_Hall '-P 2ybc'
_symmetry_space_group_name_H-M 'P 1 21/c 1'
_atom_sites_solution_hydrogens geom
_atom_sites_solution_primary direct
_atom_sites_solution_secondary difmap
_audit_creation_method SHELXL-97
_cell_angle_alpha 90.00
_cell_angle_beta 97.164(5)
_cell_angle_gamma 90.00
_cell_formula_units_Z 4
_cell_length_a 11.8040(5)
_cell_length_b 3.8860(5)
_cell_length_c 29.7190(5)
_cell_measurement_reflns_used 203
_cell_measurement_temperature 296(2)
_cell_volume 1352.58(19)
_computing_cell_refinement 'SAINT (Bruker, 2003)'
_computing_data_collection 'SMART (Bruker, 2003)'
_computing_data_reduction 'SAINT (Bruker, 2003)'
_computing_molecular_graphics 'DIAMOND (Brandenburg, 1999)'
_computing_publication_material 'WinGX (Farrugia, 1999)'
_computing_structure_refinement 'SHELXL97 (Sheldrick, 2008)'
_computing_structure_solution 'SHELXS97 (Sheldrick, 2008)'
_diffrn_ambient_temperature 296(2)
_diffrn_measured_fraction_theta_full 0.999
_diffrn_measured_fraction_theta_max 0.999
_diffrn_measurement_device_type 'Bruker SMART CCD area-detector'
_diffrn_measurement_method '\f and \w'
_diffrn_radiation_monochromator graphite
_diffrn_radiation_source 'fine-focus sealed tube'
_diffrn_radiation_type MoK\a
_diffrn_radiation_wavelength 0.71073
_diffrn_reflns_av_R_equivalents 0.0700
_diffrn_reflns_av_sigmaI/netI 0.0731
_diffrn_reflns_limit_h_max 14
_diffrn_reflns_limit_h_min -15
_diffrn_reflns_limit_k_max 4
_diffrn_reflns_limit_k_min -4
_diffrn_reflns_limit_l_max 37
_diffrn_reflns_limit_l_min -38
_diffrn_reflns_number 11154
_diffrn_reflns_theta_full 27.23
_diffrn_reflns_theta_max 27.23
_diffrn_reflns_theta_min 1.38
_exptl_absorpt_coefficient_mu 0.102
_exptl_absorpt_correction_T_max 0.8645
_exptl_absorpt_correction_T_min 0.8614
_exptl_absorpt_correction_type numerical
_exptl_absorpt_process_details '(SADABS; Bruker, 2003)'
_exptl_crystal_colour yellow
_exptl_crystal_density_diffrn 1.435
_exptl_crystal_density_method 'not measured'
_exptl_crystal_description plate
_exptl_crystal_F_000 608
_exptl_crystal_size_max 0.3
_exptl_crystal_size_mid 0.14
_exptl_crystal_size_min 0.06
_refine_diff_density_max 0.539
_refine_diff_density_min -0.686
_refine_ls_extinction_method none
_refine_ls_goodness_of_fit_ref 1.041
_refine_ls_hydrogen_treatment mixed
_refine_ls_matrix_type full
_refine_ls_number_parameters 203
_refine_ls_number_reflns 2983
_refine_ls_number_restraints 0
_refine_ls_restrained_S_all 1.041
_refine_ls_R_factor_all 0.1738
_refine_ls_R_factor_gt 0.0692
_refine_ls_shift/su_max 0.000
_refine_ls_shift/su_mean 0.000
_refine_ls_structure_factor_coef Fsqd
_refine_ls_weighting_details 'calc w=1/[\s^2^(Fo^2^)+(0.1616P)^2^] where P=(Fo^2^+2Fc^2^)/3'
_refine_ls_weighting_scheme calc
_refine_ls_wR_factor_gt 0.1768
_refine_ls_wR_factor_ref 0.2996
_reflns_number_gt 1404
_reflns_number_total 2983
_reflns_threshold_expression I>2\s(I)
_cod_data_source_file cv5125.cif
_cod_data_source_block I
_cod_original_cell_volume 1352.58(18)
_cod_original_sg_symbol_Hall -P2ybc
_cod_original_sg_symbol_H-M 'P 21/c'
_cod_database_code 2231049
_cod_database_fobs_code 2231049

loop_
_symmetry_equiv_pos_as_xyz
'x, y, z'
'-x, y+1/2, -z+1/2'
'-x, -y, -z'
'x, -y-1/2, z-1/2'

loop_
_atom_site_type_symbol
_atom_site_label
_atom_site_fract_x
_atom_site_fract_y
_atom_site_fract_z
_atom_site_U_iso_or_equiv
_atom_site_adp_type
_atom_site_calc_flag
_atom_site_refinement_flags
_atom_site_occupancy
_atom_site_symmetry_multiplicity
O O1 0.0403(2) 0.2994(9) 0.14926(11) 0.0562(9) Uani d . 1 1
O O2 0.0632(2) 0.0415(9) 0.07711(9) 0.0559(9) Uani d . 1 1
C C1 0.1298(4) 0.5245(10) 0.23674(14) 0.0449(11) Uani d . 1 1
H H1 0.0526 0.5667 0.2281 0.054 Uiso calc R 1 1
C C2 0.1481(3) 0.2566(10) 0.16162(13) 0.0372(9) Uani d . 1 1
C C10 0.1719(3) 0.0080(10) 0.08756(13) 0.0403(10) Uani d . 1 1
C C3 0.1795(4) 0.6154(11) 0.27952(14) 0.0531(12) Uani d . 1 1
H H3 0.1357 0.7162 0.2999 0.064 Uiso calc R 1 1
C C14 0.1811(4) -0.5082(11) -0.06124(13) 0.0473(11) Uani d . 1 1
H H12 0.1031 -0.5413 -0.0610 0.057 Uiso calc R 1 1
C C12 0.1891(4) -0.2364(10) 0.01330(13) 0.0418(10) Uani d . 1 1
H H6 0.1098 -0.2428 0.0093 0.050 Uiso calc R 1 1
C C7 0.1950(3) 0.3694(9) 0.20651(12) 0.0362(9) Uani d . 1 1
C C8 0.2206(3) 0.1046(10) 0.13289(12) 0.0363(9) Uani d . 1 1
C C15 0.2328(4) -0.6146(11) -0.09835(14) 0.0546(13) Uani d . 1 1
H H11 0.1895 -0.7214 -0.1227 0.065 Uiso calc R 1 1
C C11 0.2385(4) -0.1217(10) 0.05304(13) 0.0421(10) Uani d . 1 1
H H7 0.3177 -0.1241 0.0590 0.050 Uiso calc R 1 1
C C4 0.2948(4) 0.5566(11) 0.29212(14) 0.0532(12) Uani d . 1 1
H H4 0.3282 0.6208 0.3209 0.064 Uiso calc R 1 1
C C6 0.3095(3) 0.3138(10) 0.22020(12) 0.0379(9) Uani d . 1 1
C C9 0.3401(4) 0.0457(11) 0.14931(13) 0.0445(10) Uani d . 1 1
C C16 0.3483(4) -0.5624(11) -0.09925(14) 0.0536(12) Uani d . 1 1
H H10 0.3824 -0.6308 -0.1244 0.064 Uiso calc R 1 1
C C5 0.3595(4) 0.4068(11) 0.26304(14) 0.0507(11) Uani d . 1 1
H H5 0.4368 0.3669 0.2718 0.061 Uiso calc R 1 1
O O3 0.3791(2) 0.1608(8) 0.19242(9) 0.0485(8) Uani d . 1 1
C C17 0.4132(4) -0.4082(12) -0.06275(15) 0.0538(12) Uani d . 1 1
H H9 0.4912 -0.3759 -0.0630 0.065 Uiso calc R 1 1
O O4 0.4098(3) -0.0973(11) 0.12993(11) 0.0753(12) Uani d . 1 1
C C18 0.3610(4) -0.3021(11) -0.02576(13) 0.0471(11) Uani d . 1 1
H H8 0.4046 -0.1954 -0.0015 0.057 Uiso calc R 1 1
C C13 0.2453(4) -0.3519(10) -0.02429(13) 0.0386(9) Uani d . 1 1
H H2 0.022(6) 0.181(17) 0.120(2) 0.13(2) Uiso d . 1 1

loop_
_atom_site_aniso_label
_atom_site_aniso_U_11
_atom_site_aniso_U_22
_atom_site_aniso_U_33
_atom_site_aniso_U_12
_atom_site_aniso_U_13
_atom_site_aniso_U_23
O1 0.0409(18) 0.085(2) 0.0422(18) 0.0068(16) 0.0031(14) -0.0133(17)
O2 0.0428(18) 0.083(2) 0.0404(17) 0.0022(16) -0.0005(14) -0.0144(16)
C1 0.056(3) 0.040(2) 0.041(2) 0.0013(19) 0.017(2) 0.0005(18)
C2 0.040(2) 0.038(2) 0.034(2) -0.0007(17) 0.0080(17) 0.0014(17)
C10 0.045(2) 0.040(2) 0.037(2) -0.0008(18) 0.0070(19) 0.0017(18)
C3 0.086(4) 0.044(2) 0.034(2) -0.002(2) 0.021(2) -0.0042(18)
C14 0.053(3) 0.049(2) 0.038(2) 0.005(2) 0.001(2) 0.0004(19)
C12 0.048(2) 0.044(2) 0.034(2) 0.0010(19) 0.0072(19) -0.0007(18)
C7 0.045(2) 0.036(2) 0.028(2) -0.0032(17) 0.0103(17) 0.0047(16)
C8 0.042(2) 0.038(2) 0.029(2) -0.0014(17) 0.0038(17) 0.0021(16)
C15 0.084(4) 0.047(3) 0.030(2) 0.011(2) 0.001(2) -0.0057(19)
C11 0.046(2) 0.047(2) 0.033(2) 0.0025(19) 0.0059(18) -0.0005(18)
C4 0.076(3) 0.050(3) 0.032(2) -0.010(2) 0.000(2) -0.0010(19)
C6 0.043(2) 0.041(2) 0.030(2) -0.0036(18) 0.0080(17) 0.0012(17)
C9 0.043(2) 0.056(3) 0.034(2) 0.008(2) 0.0060(19) -0.0003(19)
C16 0.078(4) 0.052(3) 0.034(2) 0.018(2) 0.016(2) 0.003(2)
C5 0.055(3) 0.055(3) 0.041(2) -0.009(2) -0.002(2) 0.000(2)
O3 0.0369(16) 0.072(2) 0.0357(16) 0.0048(15) 0.0014(12) -0.0042(14)
C17 0.060(3) 0.056(3) 0.047(3) 0.007(2) 0.014(2) 0.003(2)
O4 0.053(2) 0.123(3) 0.050(2) 0.032(2) 0.0068(17) -0.021(2)
C18 0.060(3) 0.047(2) 0.033(2) 0.001(2) 0.005(2) 0.0004(18)
C13 0.052(2) 0.035(2) 0.029(2) 0.0043(18) 0.0049(18) 0.0029(16)

loop_
_atom_type_symbol
_atom_type_description
_atom_type_scat_dispersion_real
_atom_type_scat_dispersion_imag
_atom_type_scat_source
C C 0.0033 0.0016 'International Tables Vol C Tables 4.2.6.8 and 6.1.1.4'
H H 0.0000 0.0000 'International Tables Vol C Tables 4.2.6.8 and 6.1.1.4'
O O 0.0106 0.0060 'International Tables Vol C Tables 4.2.6.8 and 6.1.1.4'

loop_
_geom_angle_atom_site_label_1
_geom_angle_atom_site_label_2
_geom_angle_atom_site_label_3
_geom_angle
C2 O1 H2 107(4)
C3 C1 C7 120.0(4)
C3 C1 H1 120.0
C7 C1 H1 120.0
O1 C2 C8 122.2(4)
O1 C2 C7 118.3(3)
C8 C2 C7 119.5(4)
O2 C10 C8 117.8(4)
O2 C10 C11 118.2(4)
C8 C10 C11 124.0(4)
C1 C3 C4 119.9(4)
C1 C3 H3 120.1
C4 C3 H3 120.1
C15 C14 C13 120.4(4)
C15 C14 H12 119.8
C13 C14 H12 119.8
C11 C12 C13 127.0(4)
C11 C12 H6 116.5
C13 C12 H6 116.5
C6 C7 C1 118.6(4)
C6 C7 C2 118.2(3)
C1 C7 C2 123.2(4)
C2 C8 C10 118.1(4)
C2 C8 C9 120.0(3)
C10 C8 C9 121.9(3)
C16 C15 C14 120.3(4)
C16 C15 H11 119.9
C14 C15 H11 119.9
C12 C11 C10 121.8(4)
C12 C11 H7 119.1
C10 C11 H7 119.1
C5 C4 C3 120.8(4)
C5 C4 H4 119.6
C3 C4 H4 119.6
O3 C6 C7 122.0(3)
O3 C6 C5 116.7(4)
C7 C6 C5 121.4(4)
O4 C9 O3 115.3(4)
O4 C9 C8 127.5(4)
O3 C9 C8 117.3(3)
C15 C16 C17 120.0(4)
C15 C16 H10 120.0
C17 C16 H10 120.0
C4 C5 C6 119.4(4)
C4 C5 H5 120.3
C6 C5 H5 120.3
C6 O3 C9 122.9(3)
C16 C17 C18 119.5(5)
C16 C17 H9 120.3
C18 C17 H9 120.3
C13 C18 C17 121.4(4)
C13 C18 H8 119.3
C17 C18 H8 119.3
C18 C13 C14 118.5(4)
C18 C13 C12 122.1(4)
C14 C13 C12 119.3(4)

loop_
_geom_bond_atom_site_label_1
_geom_bond_atom_site_label_2
_geom_bond_distance
O1 C2 1.290(5)
O1 H2 0.99(7)
O2 C10 1.289(5)
C1 C3 1.378(6)
C1 C7 1.391(5)
C1 H1 0.9300
C2 C8 1.411(5)
C2 C7 1.447(5)
C10 C8 1.447(5)
C10 C11 1.457(5)
C3 C4 1.385(7)
C3 H3 0.9300
C14 C15 1.388(6)
C14 C13 1.394(6)
C14 H12 0.9300
C12 C11 1.327(5)
C12 C13 1.440(5)
C12 H6 0.9300
C7 C6 1.379(5)
C8 C9 1.452(5)
C15 C16 1.383(7)
C15 H11 0.9300
C11 H7 0.9300
C4 C5 1.354(6)
C4 H4 0.9300
C6 O3 1.371(4)
C6 C5 1.383(5)
C9 O4 1.198(5)
C9 O3 1.381(5)
C16 C17 1.384(6)
C16 H10 0.9300
C5 H5 0.9300
C17 C18 1.388(6)
C17 H9 0.9300
C18 C13 1.385(6)
C18 H8 0.9300

loop_
_geom_hbond_atom_site_label_D
_geom_hbond_atom_site_label_H
_geom_hbond_atom_site_label_A
_geom_hbond_site_symmetry_A
_geom_hbond_distance_DH
_geom_hbond_distance_HA
_geom_hbond_distance_DA
_geom_hbond_angle_DHA
C5 H5 O3 2_655 0.93 2.57 3.350(5) 142.4
O1 H2 O2 . 0.99(7) 1.51(7) 2.413(4) 149(6)

loop_
_cod_related_entry_id
_cod_related_entry_database
_cod_related_entry_code
1 ChemSpider 23931041
